data_1533225
loop_
_publ_author_name
'Neov, S.'
'Reehuis, M.'
'Marinova, V.'
'Sonntag, R.'

_publ_section_title
;
 Neutron-diffraction study of Bi2 M O20 single crystals with sillenite
 structure (M = Si, Si0.995 Mn0.005, Bi0.53 Mn0.47)
;
_journal_name_full 'Appl. Phys. A'
_journal_page_first S1016
_journal_page_last S1018
_journal_volume 74
_journal_year 2002
_chemical_formula_sum 'Bi12 O20 Si'
_chemical_name_systematic 'Bi12 Si O20'
_space_group_IT_number 197
_symmetry_space_group_name_Hall 'I 2 2 3'
_symmetry_space_group_name_H-M 'I 2 3'
_cell_angle_alpha 90
_cell_angle_beta 90
_cell_angle_gamma 90
_cell_formula_units_Z 2
_cell_length_a 10.104
_cell_length_b 10.104
_cell_length_c 10.104
_cell_volume 1031.526
_citation_journal_id_ASTM APAMFC
_cod_data_source_file Neov_APAMFC_2002_272.cif
_cod_data_source_block Bi12O20Si1
_cod_original_formula_sum 'Bi12 O20 Si1'
_cod_database_code 1533225

loop_
_symmetry_equiv_pos_as_xyz
x,y,z
-x,-y,z
x,-y,-z
-x,y,-z
z,x,y
-z,-x,y
z,-x,-y
-z,x,-y
y,z,x
y,-z,-x
-y,z,-x
-y,-z,x
x+1/2,y+1/2,z+1/2
-x+1/2,-y+1/2,z+1/2
x+1/2,-y+1/2,-z+1/2
-x+1/2,y+1/2,-z+1/2
z+1/2,x+1/2,y+1/2
-z+1/2,-x+1/2,y+1/2
z+1/2,-x+1/2,-y+1/2
-z+1/2,x+1/2,-y+1/2
y+1/2,z+1/2,x+1/2
y+1/2,-z+1/2,-x+1/2
-y+1/2,z+1/2,-x+1/2
-y+1/2,-z+1/2,x+1/2

loop_
_atom_site_label
_atom_site_type_symbol
_atom_site_fract_x
_atom_site_fract_y
_atom_site_fract_z
_atom_site_occupancy
_atom_site_U_iso_or_equiv
O3 O-2 0.906 0.906 0.906 1 0.0
O2 O-2 0.1965 0.1965 0.1965 1 0.0
Bi1 Bi+3 0.17566 0.31734 0.01592 1 0.0
Si1 Si+4 0 0 0 1 0.0
O1 O-2 0.1345 0.2528 0.4853 1 0.0
